data_2241627
loop_
_publ_author_name
'Lee, Chia-Hwa'
'Lee, Gene-Hsiang'

_publ_section_title
;
 Crystal structure of
 1,2-bis[(1<i>H</i>-imidazol-2-yl)methylidene]hydrazine and its
 one-dimensional hydrogen-bonding network
;
_journal_coeditor_code BG2582
_journal_issue 4
_journal_name_full 'Acta Crystallographica Section E'
_journal_page_first 556
_journal_page_last 558
_journal_paper_doi 10.1107/S2056989016004497
_journal_volume 72
_journal_year 2016
_chemical_formula_iupac 'C8 H8 N6'
_chemical_formula_moiety 'C8 H8 N6'
_chemical_formula_sum 'C8 H8 N6'
_chemical_formula_weight 188.20
_chemical_name_systematic
;
1,2-Bis[(1<i>H</i>-imidazol-2-yl)methylidene]hydrazine
;
_space_group_crystal_system monoclinic
_space_group_IT_number 14
_space_group_name_Hall '-P 2yn'
_space_group_name_H-M_alt 'P 1 21/n 1'
_symmetry_space_group_name_Hall '-P 2yn'
_symmetry_space_group_name_H-M 'P 1 21/n 1'
_atom_sites_solution_hydrogens mixed
_audit_creation_method SHELXL-2014/7
_cell_angle_alpha 90
_cell_angle_beta 106.321(2)
_cell_angle_gamma 90
_cell_formula_units_Z 2
_cell_length_a 5.0618(3)
_cell_length_b 14.6282(8)
_cell_length_c 6.1294(4)
_cell_measurement_reflns_used 2074
_cell_measurement_temperature 150(2)
_cell_measurement_theta_max 27.49
_cell_measurement_theta_min 2.78
_cell_volume 435.56(5)
_computing_cell_refinement
;
SAINT (Bruker, 2015)
;
_computing_data_collection
;
APEX3 (Bruker, 2015)
;
_computing_data_reduction
;
SAINT (Bruker, 2015)
;
_computing_molecular_graphics
;
SHELXTL (Sheldrick, 2008)
;
_computing_publication_material
;
SHELXTL (Sheldrick, 2008)
;
_computing_structure_refinement
;
SHELXL2014 (Sheldrick, 2015)
;
_computing_structure_solution
;
SHELXS97 (Sheldrick, 2008)
;
_diffrn_ambient_temperature 150(2)
_diffrn_measured_fraction_theta_full 0.999
_diffrn_measured_fraction_theta_max 0.998
_diffrn_measurement_device_type 'Bruker D8 VENTURE'
_diffrn_measurement_method '\f and \w scans'
_diffrn_radiation_type MoK\a
_diffrn_radiation_wavelength 0.71073
_diffrn_reflns_av_R_equivalents 0.0142
_diffrn_reflns_limit_h_max 6
_diffrn_reflns_limit_h_min -6
_diffrn_reflns_limit_k_max 19
_diffrn_reflns_limit_k_min -18
_diffrn_reflns_limit_l_max 6
_diffrn_reflns_limit_l_min -7
_diffrn_reflns_number 2614
_diffrn_reflns_theta_full 25.242
_diffrn_reflns_theta_max 27.495
_diffrn_reflns_theta_min 2.785
_exptl_absorpt_coefficient_mu 0.099
_exptl_absorpt_correction_T_max 0.7456
_exptl_absorpt_correction_T_min 0.7023
_exptl_absorpt_correction_type multi-scan
_exptl_absorpt_process_details
;
(SADABS; Bruker, 2015)
;
_exptl_crystal_colour colourless
_exptl_crystal_density_diffrn 1.435
_exptl_crystal_description needle
_exptl_crystal_F_000 196
_exptl_crystal_size_max 0.350
_exptl_crystal_size_mid 0.100
_exptl_crystal_size_min 0.030
_refine_diff_density_max 0.312
_refine_diff_density_min -0.259
_refine_ls_extinction_method none
_refine_ls_goodness_of_fit_ref 1.119
_refine_ls_hydrogen_treatment mixed
_refine_ls_matrix_type full
_refine_ls_number_parameters 68
_refine_ls_number_reflns 999
_refine_ls_number_restraints 0
_refine_ls_restrained_S_all 1.119
_refine_ls_R_factor_all 0.0467
_refine_ls_R_factor_gt 0.0423
_refine_ls_shift/su_max 0.000
_refine_ls_shift/su_mean 0.000
_refine_ls_structure_factor_coef Fsqd
_refine_ls_weighting_details 'w=1/[\s^2^(Fo^2^)+(0.0528P)^2^+0.2863P] where P=(Fo^2^+2Fc^2^)/3'
_refine_ls_weighting_scheme calc
_refine_ls_wR_factor_gt 0.1133
_refine_ls_wR_factor_ref 0.1165
_reflns_number_gt 903
_reflns_number_total 999
_reflns_threshold_expression 'I > 2\s(I)'
_cod_data_source_file bg2582sup1.cif
_cod_data_source_block I
_cod_database_code 2241627
_shelx_space_group_comment
;
The symmetry employed for this shelxl refinement is uniquely defined
by the following loop, which should always be used as a source of
symmetry information in preference to the above space-group names.
They are only intended as comments.
;
_shelx_estimated_absorpt_t_min 0.966
_shelx_estimated_absorpt_t_max 0.997

loop_
_space_group_symop_operation_xyz
'x, y, z'
'-x+1/2, y+1/2, -z+1/2'
'-x, -y, -z'
'x-1/2, -y-1/2, z-1/2'

loop_
_atom_site_type_symbol
_atom_site_label
_atom_site_fract_x
_atom_site_fract_y
_atom_site_fract_z
_atom_site_U_iso_or_equiv
_atom_site_adp_type
_atom_site_calc_flag
_atom_site_occupancy
N N1 -0.1374(2) 0.62851(8) 0.4802(2) 0.0175(3) Uani d 1
H H1 0.055(5) 0.6193(14) 0.515(4) 0.037(6) Uiso d 1
C C2 -0.2801(3) 0.67725(10) 0.2944(2) 0.0204(4) Uani d 1
H H2 -0.2082 0.7044 0.1823 0.025 Uiso calc 1
C C3 -0.5481(3) 0.67920(10) 0.3022(2) 0.0197(3) Uani d 1
H H3 -0.6956 0.7084 0.1937 0.024 Uiso calc 1
N N4 -0.5714(2) 0.63279(8) 0.4899(2) 0.0187(3) Uani d 1
C C5 -0.3193(3) 0.60313(10) 0.5944(2) 0.0162(3) Uani d 1
C C6 -0.2539(3) 0.55035(10) 0.8020(2) 0.0180(3) Uani d 1
H H6 -0.3975 0.5336 0.8659 0.022 Uiso calc 1
N N7 -0.0068(3) 0.52574(8) 0.9014(2) 0.0195(3) Uani d 1

loop_
_atom_site_aniso_label
_atom_site_aniso_U_11
_atom_site_aniso_U_22
_atom_site_aniso_U_33
_atom_site_aniso_U_12
_atom_site_aniso_U_13
_atom_site_aniso_U_23
N1 0.0139(6) 0.0223(6) 0.0170(6) 0.0001(5) 0.0052(5) 0.0008(5)
C2 0.0187(7) 0.0264(8) 0.0165(7) 0.0001(6) 0.0055(5) 0.0039(5)
C3 0.0168(7) 0.0227(7) 0.0187(7) 0.0013(5) 0.0037(5) 0.0040(5)
N4 0.0152(6) 0.0220(6) 0.0188(6) 0.0006(5) 0.0046(5) 0.0027(5)
C5 0.0141(7) 0.0180(7) 0.0167(7) -0.0007(5) 0.0049(5) -0.0013(5)
C6 0.0166(7) 0.0205(7) 0.0173(7) -0.0005(5) 0.0054(5) 0.0004(5)
N7 0.0198(6) 0.0224(6) 0.0159(6) 0.0003(5) 0.0043(5) 0.0030(5)

loop_
_atom_type_symbol
_atom_type_description
_atom_type_scat_dispersion_real
_atom_type_scat_dispersion_imag
_atom_type_scat_source
C C 0.0033 0.0016 'International Tables Vol C Tables 4.2.6.8 and 6.1.1.4'
H H 0.0000 0.0000 'International Tables Vol C Tables 4.2.6.8 and 6.1.1.4'
N N 0.0061 0.0033 'International Tables Vol C Tables 4.2.6.8 and 6.1.1.4'

loop_
_geom_angle_atom_site_label_1
_geom_angle_atom_site_label_2
_geom_angle_atom_site_label_3
_geom_angle_site_symmetry_3
_geom_angle
C5 N1 C2 . 107.26(12)
C5 N1 H1 . 130.4(13)
C2 N1 H1 . 122.3(13)
N1 C2 C3 . 106.15(12)
N1 C2 H2 . 126.9
C3 C2 H2 . 126.9
N4 C3 C2 . 109.81(13)
N4 C3 H3 . 125.1
C2 C3 H3 . 125.1
C5 N4 C3 . 105.60(12)
N4 C5 N1 . 111.18(13)
N4 C5 C6 . 123.37(13)
N1 C5 C6 . 125.46(13)
N7 C6 C5 . 121.43(13)
N7 C6 H6 . 119.3
C5 C6 H6 . 119.3
C6 N7 N7 3_567 111.41(15)

loop_
_geom_bond_atom_site_label_1
_geom_bond_atom_site_label_2
_geom_bond_site_symmetry_2
_geom_bond_distance
N1 C5 . 1.3557(18)
N1 C2 . 1.3656(18)
N1 H1 . 0.95(2)
C2 C3 . 1.371(2)
C2 H2 . 0.9500
C3 N4 . 1.3689(19)
C3 H3 . 0.9500
N4 C5 . 1.3295(18)
C5 C6 . 1.445(2)
C6 N7 . 1.2795(19)
C6 H6 . 0.9500
N7 N7 3_567 1.409(2)

loop_
_geom_hbond_atom_site_label_D
_geom_hbond_atom_site_label_H
_geom_hbond_atom_site_label_A
_geom_hbond_site_symmetry_A
_geom_hbond_distance_DH
_geom_hbond_distance_HA
_geom_hbond_distance_DA
_geom_hbond_angle_DHA
N1 H1 N4 1_655 0.95(2) 1.95(2) 2.8493(17) 157.9(19)

loop_
_geom_torsion_atom_site_label_1
_geom_torsion_atom_site_label_2
_geom_torsion_atom_site_label_3
_geom_torsion_atom_site_label_4
_geom_torsion_site_symmetry_4
_geom_torsion
C5 N1 C2 C3 . -0.35(16)
N1 C2 C3 N4 . 0.21(17)
C2 C3 N4 C5 . 0.02(17)
C3 N4 C5 N1 . -0.25(16)
C3 N4 C5 C6 . -179.93(13)
C2 N1 C5 N4 . 0.38(17)
C2 N1 C5 C6 . -179.95(14)
N4 C5 C6 N7 . -177.58(13)
N1 C5 C6 N7 . 2.8(2)
C5 C6 N7 N7 3_567 -179.35(14)

_cod_database_fobs_code 2241627
